data_1506923
loop_
_publ_author_name
'Nowak, Ireneusz'
'Cannon, John F.'
'Robins, Morris J.'

_publ_section_title
;
 Synthesis and properties of gem-(difluorocyclopropyl)amine derivatives of
 bicyclo[n.1.0]alkanes.
;
_journal_issue 25
_journal_name_full 'Organic letters'
_journal_page_first 4767
_journal_page_last 4770
_journal_paper_doi 10.1021/ol047943b
_journal_volume 6
_journal_year 2004
_chemical_formula_moiety 'C15 H17 F2 N O'
_chemical_formula_sum 'C15 H17 F2 N O'
_chemical_formula_weight 265.30
_chemical_melting_point 399.0(10)
_chemical_name_systematic
; 
2,3-benzo-7,7-difluoro-1-(morpholin-4-yl)bicyclo[4.1.0]heptane 
;
_space_group_IT_number 14
_symmetry_cell_setting monoclinic
_symmetry_space_group_name_Hall '-P 2ybc'
_symmetry_space_group_name_H-M 'P 1 21/c 1'
_atom_sites_solution_hydrogens geom
_atom_sites_solution_primary direct
_atom_sites_solution_secondary difmap
_audit_creation_method SHELXL-97
_cell_angle_alpha 90.00
_cell_angle_beta 107.646(9)
_cell_angle_gamma 90.00
_cell_formula_units_Z 4
_cell_length_a 9.6971(7)
_cell_length_b 15.9100(17)
_cell_length_c 8.8887(12)
_cell_measurement_reflns_used 49
_cell_measurement_temperature 296(2)
_cell_measurement_theta_max 11.34
_cell_measurement_theta_min 5.05
_cell_volume 1306.8(3)
_computing_cell_refinement 'Bruker XSCANS'
_computing_data_collection 'Bruker XSCANS'
_computing_data_reduction 'Bruker SHELXTL'
_computing_molecular_graphics 'Bruker SHELXTL'
_computing_publication_material 'Bruker SHELXTL'
_computing_structure_refinement 'SHELXL-97 (Sheldrick, 1997)'
_computing_structure_solution 'SHELXS-97 (Sheldrick, 1990)'
_diffrn_ambient_temperature 296(2)
_diffrn_measured_fraction_theta_full 0.997
_diffrn_measured_fraction_theta_max 0.997
_diffrn_measurement_device_type 'Bruker P4'
_diffrn_measurement_method '2Theta/Omega scans'
_diffrn_radiation_monochromator graphite
_diffrn_radiation_source 'fine-focus sealed tube'
_diffrn_radiation_type MoKalpha
_diffrn_radiation_wavelength 0.71073
_diffrn_reflns_av_R_equivalents 0.0199
_diffrn_reflns_av_sigmaI/netI 0.0335
_diffrn_reflns_limit_h_max 11
_diffrn_reflns_limit_h_min -11
_diffrn_reflns_limit_k_max 18
_diffrn_reflns_limit_k_min -1
_diffrn_reflns_limit_l_max 10
_diffrn_reflns_limit_l_min -1
_diffrn_reflns_number 2972
_diffrn_reflns_theta_full 25.00
_diffrn_reflns_theta_max 25.00
_diffrn_reflns_theta_min 2.55
_diffrn_standards_interval_count 97
_diffrn_standards_number 3
_exptl_absorpt_coefficient_mu 0.104
_exptl_absorpt_correction_type none
_exptl_crystal_colour COLORLESS
_exptl_crystal_density_diffrn 1.348
_exptl_crystal_density_meas 0
_exptl_crystal_density_method 'not measured'
_exptl_crystal_description PRIZM
_exptl_crystal_F_000 560
_exptl_crystal_size_max 0.52
_exptl_crystal_size_mid 0.36
_exptl_crystal_size_min 0.36
_refine_diff_density_max 0.116
_refine_diff_density_min -0.189
_refine_diff_density_rms 0.036
_refine_ls_extinction_method none
_refine_ls_goodness_of_fit_ref 1.025
_refine_ls_hydrogen_treatment mixed
_refine_ls_matrix_type full
_refine_ls_number_parameters 172
_refine_ls_number_reflns 2295
_refine_ls_number_restraints 0
_refine_ls_restrained_S_all 1.025
_refine_ls_R_factor_all 0.0512
_refine_ls_R_factor_gt 0.0380
_refine_ls_shift/su_max 0.001
_refine_ls_shift/su_mean 0.000
_refine_ls_structure_factor_coef Fsqd
_refine_ls_weighting_details 'calc w=1/[\s^2^(Fo^2^)+(0.0466P)^2^+0.2080P] where P=(Fo^2^+2Fc^2^)/3'
_refine_ls_weighting_scheme calc
_refine_ls_wR_factor_gt 0.0933
_refine_ls_wR_factor_ref 0.1010
_reflns_number_gt 1824
_reflns_number_total 2295
_reflns_threshold_expression >2sigma(I)
_cod_data_source_file ol047943bsi20041015_023928.cif
_cod_data_source_block xl325b
_cod_depositor_comments
;
The following automatic conversions were performed:

'_chemical_melting_point' value '398-400 K ' was changed to
'399.0(10)' - the average value was taken and precision was
estimated.

'_symmetry_cell_setting' value 'Monoclinic' changed to
'monoclinic' according to
/home/saulius/struct/CIF-dictionaries/cif_core.dic dictionary named
'cif_core.dic' version 2.4.1 from 2010-06-29.

Automatic conversion script
Id: cif_fix_values 1715 2011-07-08 13:25:40Z adriana 
;
_cod_original_sg_symbol_H-M P2(1)/c
_cod_database_code 1506923

loop_
_symmetry_equiv_pos_as_xyz
'x, y, z'
'-x, y+1/2, -z+1/2'
'-x, -y, -z'
'x, -y-1/2, z-1/2'

loop_
_atom_site_label
_atom_site_type_symbol
_atom_site_fract_x
_atom_site_fract_y
_atom_site_fract_z
_atom_site_U_iso_or_equiv
_atom_site_adp_type
_atom_site_occupancy
_atom_site_symmetry_multiplicity
_atom_site_calc_flag
_atom_site_refinement_flags
C1 C 0.26463(17) 0.92884(10) 0.49759(19) 0.0447(4) Uani 1 1 d .
C2 C 0.22656(15) 0.87472(9) 0.61418(17) 0.0364(3) Uani 1 1 d .
C3 C 0.34636(16) 0.85059(10) 0.53867(19) 0.0442(4) Uani 1 1 d .
H3 H 0.3198 0.8064 0.4582 0.053 Uiso 1 1 calc R
C4 C 0.50081(17) 0.84722(11) 0.6464(2) 0.0512(4) Uani 1 1 d .
H4A H 0.5425 0.9032 0.6586 0.061 Uiso 1 1 calc R
H4B H 0.5582 0.8115 0.6001 0.061 Uiso 1 1 calc R
C5 C 0.50350(17) 0.81280(11) 0.8070(2) 0.0519(4) Uani 1 1 d .
H5A H 0.4674 0.7556 0.7951 0.062 Uiso 1 1 calc R
H5B H 0.6024 0.8119 0.8762 0.062 Uiso 1 1 calc R
C6 C 0.41250(16) 0.86562(9) 0.87986(19) 0.0419(4) Uani 1 1 d .
C7 C 0.46000(19) 0.88590(11) 1.0399(2) 0.0530(4) Uani 1 1 d .
H7 H 0.5476 0.8644 1.1030 0.064 Uiso 1 1 calc R
C8 C 0.3799(2) 0.93715(12) 1.1062(2) 0.0589(5) Uani 1 1 d .
H8 H 0.4116 0.9483 1.2140 0.071 Uiso 1 1 calc R
C9 C 0.2526(2) 0.97192(12) 1.0124(2) 0.0570(5) Uani 1 1 d .
H9 H 0.1994 1.0077 1.0564 0.068 Uiso 1 1 calc R
C10 C 0.20427(18) 0.95360(10) 0.85346(19) 0.0461(4) Uani 1 1 d .
H10 H 0.1193 0.9781 0.7905 0.055 Uiso 1 1 calc R
C11 C 0.28099(15) 0.89887(9) 0.78562(17) 0.0377(3) Uani 1 1 d .
C12 C -0.03917(16) 0.86884(11) 0.5439(2) 0.0465(4) Uani 1 1 d .
H12A H -0.0448 0.9211 0.4863 0.056 Uiso 1 1 calc R
H12B H -0.0430 0.8818 0.6492 0.056 Uiso 1 1 calc R
C13 C -0.16453(17) 0.81243(12) 0.4601(2) 0.0556(5) Uani 1 1 d .
H13A H -0.2550 0.8410 0.4514 0.067 Uiso 1 1 calc R
H13B H -0.1611 0.8005 0.3543 0.067 Uiso 1 1 calc R
C14 C -0.02821(19) 0.69268(12) 0.5532(2) 0.0587(5) Uani 1 1 d .
H14A H -0.0264 0.6787 0.4476 0.070 Uiso 1 1 calc R
H14B H -0.0250 0.6406 0.6109 0.070 Uiso 1 1 calc R
C15 C 0.10314(17) 0.74521(10) 0.6348(2) 0.0472(4) Uani 1 1 d .
H15A H 0.1067 0.7549 0.7437 0.057 Uiso 1 1 calc R
H15B H 0.1904 0.7154 0.6346 0.057 Uiso 1 1 calc R
F1 F 0.33126(11) 1.00333(6) 0.54500(13) 0.0600(3) Uani 1 1 d .
F2 F 0.17026(11) 0.94032(7) 0.35154(11) 0.0630(3) Uani 1 1 d .
N1 N 0.09596(12) 0.82555(8) 0.55340(14) 0.0382(3) Uani 1 1 d .
O1 O -0.15871(12) 0.73610(8) 0.54385(16) 0.0620(4) Uani 1 1 d .

loop_
_atom_site_aniso_label
_atom_site_aniso_U_11
_atom_site_aniso_U_22
_atom_site_aniso_U_33
_atom_site_aniso_U_23
_atom_site_aniso_U_13
_atom_site_aniso_U_12
C1 0.0431(9) 0.0476(9) 0.0432(9) 0.0022(7) 0.0127(7) -0.0032(7)
C2 0.0313(7) 0.0381(8) 0.0402(8) -0.0014(6) 0.0112(6) -0.0002(6)
C3 0.0396(8) 0.0493(9) 0.0477(9) -0.0070(7) 0.0191(7) -0.0012(7)
C4 0.0357(8) 0.0524(10) 0.0695(12) -0.0058(9) 0.0219(8) -0.0012(7)
C5 0.0340(8) 0.0520(10) 0.0635(11) 0.0032(9) 0.0053(8) 0.0032(7)
C6 0.0366(8) 0.0389(8) 0.0472(9) 0.0020(7) 0.0080(7) -0.0085(7)
C7 0.0491(9) 0.0524(10) 0.0476(10) 0.0064(8) -0.0001(8) -0.0133(8)
C8 0.0746(12) 0.0575(11) 0.0416(10) -0.0063(8) 0.0131(9) -0.0206(10)
C9 0.0700(12) 0.0522(10) 0.0539(11) -0.0124(8) 0.0265(10) -0.0085(9)
C10 0.0462(9) 0.0458(9) 0.0472(10) -0.0036(8) 0.0157(8) -0.0013(7)
C11 0.0350(7) 0.0363(8) 0.0420(8) -0.0004(7) 0.0120(7) -0.0067(6)
C12 0.0343(8) 0.0498(9) 0.0537(10) 0.0048(8) 0.0105(7) 0.0021(7)
C13 0.0335(8) 0.0646(11) 0.0628(11) 0.0068(9) 0.0059(8) -0.0036(8)
C14 0.0492(10) 0.0489(10) 0.0716(12) 0.0017(9) 0.0086(9) -0.0103(8)
C15 0.0394(8) 0.0417(9) 0.0563(10) 0.0032(8) 0.0084(7) -0.0015(7)
F1 0.0588(6) 0.0464(6) 0.0774(7) 0.0076(5) 0.0248(5) -0.0094(5)
F2 0.0640(6) 0.0797(7) 0.0445(6) 0.0133(5) 0.0152(5) 0.0044(5)
N1 0.0298(6) 0.0408(7) 0.0416(7) -0.0006(6) 0.0071(5) -0.0018(5)
O1 0.0399(6) 0.0658(8) 0.0761(9) 0.0106(7) 0.0114(6) -0.0133(6)

loop_
_atom_type_symbol
_atom_type_description
_atom_type_scat_dispersion_real
_atom_type_scat_dispersion_imag
_atom_type_scat_source
C C 0.0033 0.0016 'International Tables Vol C Tables 4.2.6.8 and 6.1.1.4'
H H 0.0000 0.0000 'International Tables Vol C Tables 4.2.6.8 and 6.1.1.4'
N N 0.0061 0.0033 'International Tables Vol C Tables 4.2.6.8 and 6.1.1.4'
O O 0.0106 0.0060 'International Tables Vol C Tables 4.2.6.8 and 6.1.1.4'
F F 0.0171 0.0103 'International Tables Vol C Tables 4.2.6.8 and 6.1.1.4'

loop_
_geom_angle_atom_site_label_1
_geom_angle_atom_site_label_2
_geom_angle_atom_site_label_3
_geom_angle
F1 C1 F2 107.46(13)
F1 C1 C3 119.75(13)
F2 C1 C3 120.79(14)
F1 C1 C2 119.25(14)
F2 C1 C2 120.71(13)
C3 C1 C2 63.91(10)
N1 C2 C1 115.45(13)
N1 C2 C11 121.02(12)
C1 C2 C11 118.44(13)
N1 C2 C3 112.90(12)
C1 C2 C3 57.54(11)
C11 C2 C3 114.94(12)
C1 C3 C4 123.06(14)
C1 C3 C2 58.55(10)
C4 C3 C2 117.44(13)
C3 C4 C5 109.76(13)
C6 C5 C4 111.00(14)
C7 C6 C11 118.84(16)
C7 C6 C5 120.97(15)
C11 C6 C5 120.11(14)
C8 C7 C6 121.33(17)
C7 C8 C9 119.77(17)
C10 C9 C8 119.93(18)
C9 C10 C11 120.99(16)
C10 C11 C6 119.05(14)
C10 C11 C2 121.88(13)
C6 C11 C2 119.08(14)
N1 C12 C13 108.77(14)
O1 C13 C12 110.61(14)
O1 C14 C15 111.39(15)
N1 C15 C14 109.83(13)
C2 N1 C12 115.80(12)
C2 N1 C15 112.55(11)
C12 N1 C15 110.41(12)
C13 O1 C14 109.89(14)

loop_
_geom_bond_atom_site_label_1
_geom_bond_atom_site_label_2
_geom_bond_distance
C1 F1 1.3545(18)
C1 F2 1.3550(19)
C1 C3 1.461(2)
C1 C2 1.478(2)
C2 N1 1.4467(18)
C2 C11 1.504(2)
C2 C3 1.556(2)
C3 C4 1.514(2)
C4 C5 1.522(3)
C5 C6 1.500(2)
C6 C7 1.393(2)
C6 C11 1.400(2)
C7 C8 1.376(3)
C8 C9 1.379(3)
C9 C10 1.378(3)
C10 C11 1.395(2)
C12 N1 1.4599(19)
C12 C13 1.513(2)
C13 O1 1.416(2)
C14 O1 1.422(2)
C14 C15 1.512(2)
C15 N1 1.460(2)
